data_4077403
loop_
_publ_author_name
'Song, Kyu Ho'
'Jung, Il'
'Lee, Shim Sung'
'Park, Ki-Min'
'Ishikawa, Mitsuo'
'Kang, Sang Ook'
'Ko, Jaejung'

_publ_section_title
;
 Palladium-Catalyzed Double-Silylation Reactions of
 3,4-Carboranylene-1,1,2,2-tetraethyl-1,2-disilacyclobut-3-ene
;
_journal_issue 26
_journal_name_full Organometallics
_journal_page_first 5537
_journal_paper_doi 10.1021/om010535g
_journal_volume 20
_journal_year 2001
_chemical_formula_sum 'C18 H36 B10 Si2'
_chemical_formula_weight 416.75
_chemical_name_systematic
; 
 ? 
;
_space_group_IT_number 14
_symmetry_space_group_name_Hall '-P 2ybc'
_symmetry_space_group_name_H-M 'P 1 21/c 1'
_atom_sites_solution_hydrogens geom
_atom_sites_solution_primary direct
_atom_sites_solution_secondary difmap
_audit_creation_method SHELXL-97
_cell_angle_alpha 90.00
_cell_angle_beta 96.281(9)
_cell_angle_gamma 90.00
_cell_formula_units_Z 4
_cell_length_a 9.6633(14)
_cell_length_b 26.4210(18)
_cell_length_c 9.9790(8)
_cell_measurement_temperature 295(2)
_cell_volume 2532.5(5)
_computing_structure_refinement 'SHELXL-97 (Sheldrick, 1997)'
_computing_structure_solution 'SHELXS-97 (Sheldrick, 1990)'
_diffrn_ambient_temperature 295(2)
_diffrn_measured_fraction_theta_full 0.997
_diffrn_measured_fraction_theta_max 0.997
_diffrn_radiation_monochromator graphite
_diffrn_radiation_source 'fine-focus sealed tube'
_diffrn_radiation_type MoK\a
_diffrn_radiation_wavelength 0.71073
_diffrn_reflns_av_R_equivalents 0.0241
_diffrn_reflns_av_sigmaI/netI 0.0613
_diffrn_reflns_limit_h_max 11
_diffrn_reflns_limit_h_min 0
_diffrn_reflns_limit_k_max 31
_diffrn_reflns_limit_k_min 0
_diffrn_reflns_limit_l_max 11
_diffrn_reflns_limit_l_min -11
_diffrn_reflns_number 4722
_diffrn_reflns_theta_full 25.00
_diffrn_reflns_theta_max 25.00
_diffrn_reflns_theta_min 2.12
_exptl_absorpt_coefficient_mu 0.145
_exptl_crystal_density_diffrn 1.093
_exptl_crystal_density_method 'not measured'
_exptl_crystal_F_000 888
_refine_diff_density_max 0.776
_refine_diff_density_min -0.256
_refine_diff_density_rms 0.050
_refine_ls_extinction_coef 0.0001(11)
_refine_ls_extinction_expression Fc^*^=kFc[1+0.001xFc^2^\l^3^/sin(2\q)]^-1/4^
_refine_ls_extinction_method SHELXL
_refine_ls_goodness_of_fit_ref 1.042
_refine_ls_hydrogen_treatment mixed
_refine_ls_matrix_type full
_refine_ls_number_parameters 272
_refine_ls_number_reflns 4449
_refine_ls_number_restraints 0
_refine_ls_restrained_S_all 1.042
_refine_ls_R_factor_all 0.0906
_refine_ls_R_factor_gt 0.0574
_refine_ls_shift/su_max 0.001
_refine_ls_shift/su_mean 0.000
_refine_ls_structure_factor_coef Fsqd
_refine_ls_weighting_details 'calc w=1/[\s^2^(Fo^2^)+(0.0876P)^2^+0.2835P] where P=(Fo^2^+2Fc^2^)/3''
_refine_ls_weighting_scheme calc
_refine_ls_wR_factor_gt 0.1419
_refine_ls_wR_factor_ref 0.1620
_reflns_number_gt 3108
_reflns_number_total 4449
_reflns_threshold_expression >2sigma(I)
_cod_data_source_file om010535g.cif
_cod_data_source_block 5,6-Carboranylene-1,1,4,4-tetraethyl-2-phenyl-1,4-disilacyclohex-2-ene_(6)
_cod_database_code 4077403

loop_
_symmetry_equiv_pos_as_xyz
'x, y, z'
'-x, y+1/2, -z+1/2'
'-x, -y, -z'
'x, -y-1/2, z-1/2'

loop_
_atom_site_label
_atom_site_type_symbol
_atom_site_fract_x
_atom_site_fract_y
_atom_site_fract_z
_atom_site_U_iso_or_equiv
_atom_site_adp_type
_atom_site_occupancy
_atom_site_symmetry_multiplicity
_atom_site_calc_flag
_atom_site_refinement_flags
Si1 Si 0.23728(9) 0.44306(3) 0.75626(8) 0.0434(2) Uani 1 1 d .
Si2 Si 0.34740(8) 0.35097(3) 0.52028(7) 0.0389(2) Uani 1 1 d .
B1 B 0.4256(4) 0.34988(12) 0.8334(3) 0.0420(8) Uani 1 1 d .
H1 H 0.3335 0.3267 0.8466 0.050 Uiso 1 1 calc R
B2 B 0.5735(4) 0.32545(14) 0.7635(4) 0.0537(9) Uani 1 1 d .
H2 H 0.5786 0.2856 0.7321 0.064 Uiso 1 1 calc R
B3 B 0.7227(4) 0.35800(17) 0.8345(5) 0.0677(12) Uani 1 1 d .
H3 H 0.8255 0.3398 0.8502 0.081 Uiso 1 1 calc R
B4 B 0.5885(4) 0.34268(15) 0.9351(4) 0.0584(10) Uani 1 1 d .
H4 H 0.6031 0.3143 1.0161 0.070 Uiso 1 1 calc R
B5 B 0.6431(4) 0.37411(15) 0.6714(4) 0.0597(10) Uani 1 1 d .
H5 H 0.6932 0.3661 0.5798 0.072 Uiso 1 1 calc R
B6 B 0.6701(4) 0.40295(16) 0.9503(4) 0.0609(11) Uani 1 1 d .
H6 H 0.7383 0.4138 1.0413 0.073 Uiso 1 1 calc R
B7 B 0.4873(4) 0.39809(13) 0.9501(3) 0.0481(8) Uani 1 1 d .
H7 H 0.4358 0.4060 1.0408 0.058 Uiso 1 1 calc R
B8 B 0.7033(4) 0.42291(17) 0.7856(5) 0.0642(11) Uani 1 1 d .
H8 H 0.7929 0.4469 0.7691 0.077 Uiso 1 1 calc R
B9 B 0.5578(4) 0.44727(14) 0.8578(4) 0.0507(9) Uani 1 1 d .
H9 H 0.5520 0.4871 0.8884 0.061 Uiso 1 1 calc R
B10 B 0.5416(4) 0.42919(13) 0.6862(4) 0.0500(9) Uani 1 1 d .
H10 H 0.5242 0.4571 0.6044 0.060 Uiso 1 1 calc R
C1 C 0.4169(3) 0.41286(10) 0.7889(3) 0.0372(6) Uani 1 1 d .
C2 C 0.4673(3) 0.36979(10) 0.6787(3) 0.0390(6) Uani 1 1 d .
C3 C 0.1555(4) 0.44923(15) 0.9155(3) 0.0679(10) Uani 1 1 d .
H3A H 0.2212 0.4662 0.9810 0.081 Uiso 1 1 calc R
H3B H 0.0751 0.4712 0.8983 0.081 Uiso 1 1 calc R
C4 C 0.1088(4) 0.40098(18) 0.9794(4) 0.0865(13) Uani 1 1 d .
H4A H 0.0686 0.4091 1.0605 0.130 Uiso 1 1 calc R
H4B H 0.1875 0.3791 1.0005 0.130 Uiso 1 1 calc R
H4C H 0.0407 0.3842 0.9176 0.130 Uiso 1 1 calc R
C5 C 0.2586(4) 0.50746(12) 0.6843(4) 0.0724(11) Uani 1 1 d .
H5A H 0.3236 0.5264 0.7462 0.087 Uiso 1 1 calc R
H5B H 0.2999 0.5039 0.6005 0.087 Uiso 1 1 calc R
C6 C 0.1261(6) 0.53804(18) 0.6569(6) 0.1182(19) Uani 1 1 d .
H6A H 0.1471 0.5704 0.6201 0.177 Uiso 1 1 calc R
H6B H 0.0855 0.5429 0.7396 0.177 Uiso 1 1 calc R
H6C H 0.0615 0.5203 0.5937 0.177 Uiso 1 1 calc R
C7 C 0.3617(4) 0.28150(11) 0.4950(3) 0.0516(8) Uani 1 1 d .
H7A H 0.3189 0.2737 0.4049 0.062 Uiso 1 1 calc R
H7B H 0.4598 0.2732 0.4978 0.062 Uiso 1 1 calc R
C8 C 0.2980(4) 0.24650(12) 0.5933(3) 0.0627(9) Uani 1 1 d .
H8A H 0.3128 0.2119 0.5691 0.094 Uiso 1 1 calc R
H8B H 0.1999 0.2530 0.5896 0.094 Uiso 1 1 calc R
H8C H 0.3413 0.2526 0.6831 0.094 Uiso 1 1 calc R
C9 C 0.4022(4) 0.38459(13) 0.3696(3) 0.0608(9) Uani 1 1 d .
H9A H 0.5017 0.3904 0.3852 0.073 Uiso 1 1 calc R
H9B H 0.3858 0.3621 0.2927 0.073 Uiso 1 1 calc R
C10 C 0.3321(6) 0.43474(15) 0.3319(4) 0.0963(15) Uani 1 1 d .
H10A H 0.3688 0.4483 0.2539 0.144 Uiso 1 1 calc R
H10B H 0.3495 0.4580 0.4057 0.144 Uiso 1 1 calc R
H10C H 0.2336 0.4296 0.3122 0.144 Uiso 1 1 calc R
C11 C 0.1273(3) 0.40162(11) 0.6375(3) 0.0458(7) Uani 1 1 d .
H11 H 0.0319 0.4051 0.6407 0.055 Uiso 1 1 calc R
C12 C 0.1638(3) 0.36717(10) 0.5471(3) 0.0395(7) Uani 1 1 d .
C13 C 0.0524(3) 0.33909(10) 0.4606(3) 0.0428(7) Uani 1 1 d .
C14 C -0.0528(4) 0.31432(13) 0.5165(4) 0.0589(9) Uani 1 1 d .
H14 H -0.0552 0.3152 0.6094 0.071 Uiso 1 1 calc R
C15 C -0.1549(4) 0.28822(15) 0.4367(4) 0.0753(11) Uani 1 1 d .
H15 H -0.2249 0.2715 0.4760 0.090 Uiso 1 1 calc R
C16 C -0.1532(4) 0.28701(15) 0.2989(4) 0.0757(11) Uani 1 1 d .
H16 H -0.2226 0.2699 0.2449 0.091 Uiso 1 1 calc R
C17 C -0.0497(4) 0.31084(15) 0.2425(4) 0.0763(11) Uani 1 1 d .
H17 H -0.0483 0.3100 0.1495 0.092 Uiso 1 1 calc R
C18 C 0.0530(4) 0.33625(13) 0.3212(3) 0.0622(9) Uani 1 1 d .
H18 H 0.1242 0.3518 0.2809 0.075 Uiso 1 1 calc R

loop_
_atom_site_aniso_label
_atom_site_aniso_U_11
_atom_site_aniso_U_22
_atom_site_aniso_U_33
_atom_site_aniso_U_23
_atom_site_aniso_U_13
_atom_site_aniso_U_12
Si1 0.0464(5) 0.0425(5) 0.0410(4) -0.0088(3) 0.0029(3) 0.0101(4)
Si2 0.0453(5) 0.0358(4) 0.0361(4) -0.0040(3) 0.0073(3) 0.0007(3)
B1 0.0459(19) 0.0375(17) 0.0413(17) 0.0037(14) -0.0015(14) 0.0005(15)
B2 0.043(2) 0.046(2) 0.070(2) -0.0087(18) -0.0052(18) 0.0083(17)
B3 0.039(2) 0.072(3) 0.090(3) -0.021(2) -0.007(2) 0.0076(19)
B4 0.052(2) 0.055(2) 0.064(2) -0.0011(18) -0.0117(19) 0.0034(18)
B5 0.040(2) 0.061(2) 0.079(3) -0.024(2) 0.0120(19) -0.0042(18)
B6 0.046(2) 0.066(3) 0.067(2) -0.017(2) -0.0082(18) -0.0030(19)
B7 0.051(2) 0.050(2) 0.0412(18) -0.0032(15) -0.0052(16) -0.0006(17)
B8 0.046(2) 0.069(3) 0.079(3) -0.020(2) 0.016(2) -0.0187(19)
B9 0.048(2) 0.047(2) 0.058(2) -0.0146(17) 0.0059(17) -0.0109(17)
B10 0.053(2) 0.0432(19) 0.055(2) -0.0090(16) 0.0149(17) -0.0093(16)
C1 0.0412(16) 0.0336(14) 0.0367(14) -0.0069(11) 0.0036(12) 0.0006(12)
C2 0.0354(15) 0.0363(14) 0.0463(15) -0.0079(12) 0.0083(12) 0.0004(12)
C3 0.055(2) 0.096(3) 0.053(2) -0.0159(19) 0.0110(16) 0.017(2)
C4 0.062(3) 0.129(4) 0.071(3) -0.006(3) 0.018(2) -0.015(2)
C5 0.097(3) 0.0411(18) 0.077(2) -0.0048(17) -0.002(2) 0.0147(19)
C6 0.129(4) 0.077(3) 0.137(4) 0.010(3) -0.039(3) 0.041(3)
C7 0.066(2) 0.0427(17) 0.0461(17) -0.0099(13) 0.0048(15) 0.0072(15)
C8 0.082(3) 0.0368(17) 0.069(2) -0.0030(15) 0.0064(19) -0.0056(16)
C9 0.072(2) 0.065(2) 0.0479(18) 0.0037(16) 0.0185(17) -0.0032(18)
C10 0.151(5) 0.071(3) 0.068(3) 0.012(2) 0.016(3) -0.026(3)
C11 0.0401(16) 0.0487(17) 0.0479(17) -0.0019(13) 0.0010(13) 0.0089(13)
C12 0.0463(17) 0.0348(14) 0.0371(14) 0.0036(12) 0.0027(12) 0.0002(12)
C13 0.0433(17) 0.0371(15) 0.0472(16) -0.0034(12) 0.0006(13) 0.0027(13)
C14 0.053(2) 0.064(2) 0.061(2) -0.0081(16) 0.0104(16) -0.0057(17)
C15 0.055(2) 0.081(3) 0.091(3) -0.012(2) 0.012(2) -0.023(2)
C16 0.067(3) 0.076(3) 0.080(3) -0.020(2) -0.007(2) -0.021(2)
C17 0.091(3) 0.085(3) 0.049(2) -0.0117(19) -0.0110(19) -0.024(2)
C18 0.071(2) 0.065(2) 0.0489(19) -0.0027(16) 0.0026(17) -0.0190(18)

loop_
_atom_type_symbol
_atom_type_description
_atom_type_scat_dispersion_real
_atom_type_scat_dispersion_imag
_atom_type_scat_source
C C 0.0033 0.0016 'International Tables Vol C Tables 4.2.6.8 and 6.1.1.4'
H H 0.0000 0.0000 'International Tables Vol C Tables 4.2.6.8 and 6.1.1.4'
B B 0.0013 0.0007 'International Tables Vol C Tables 4.2.6.8 and 6.1.1.4'
Si Si 0.0817 0.0704 'International Tables Vol C Tables 4.2.6.8 and 6.1.1.4'

loop_
_geom_angle_atom_site_label_1
_geom_angle_atom_site_label_2
_geom_angle_atom_site_label_3
_geom_angle
C3 Si1 C11 109.25(16)
C3 Si1 C5 108.91(18)
C11 Si1 C5 111.78(15)
C3 Si1 C1 110.81(14)
C11 Si1 C1 107.99(12)
C5 Si1 C1 108.11(16)
C7 Si2 C9 109.11(15)
C7 Si2 C12 109.30(14)
C9 Si2 C12 111.22(14)
C7 Si2 C2 108.67(13)
C9 Si2 C2 109.90(15)
C12 Si2 C2 108.60(12)
C2 B1 C1 58.85(16)
C2 B1 B2 58.80(19)
C1 B1 B2 105.6(2)
C2 B1 B7 105.8(2)
C1 B1 B7 58.77(17)
B2 B1 B7 106.8(3)
C2 B1 B4 105.3(2)
C1 B1 B4 105.3(2)
B2 B1 B4 59.2(2)
B7 B1 B4 59.6(2)
C2 B2 B5 59.1(2)
C2 B2 B3 106.5(3)
B5 B2 B3 60.6(2)
C2 B2 B4 106.5(2)
B5 B2 B4 108.9(3)
B3 B2 B4 60.4(2)
C2 B2 B1 58.88(18)
B5 B2 B1 108.1(2)
B3 B2 B1 108.8(3)
B4 B2 B1 60.6(2)
B2 B3 B6 108.0(3)
B2 B3 B4 59.9(2)
B6 B3 B4 60.2(2)
B2 B3 B5 59.6(2)
B6 B3 B5 108.1(3)
B4 B3 B5 107.7(3)
B2 B3 B8 107.6(3)
B6 B3 B8 60.4(2)
B4 B3 B8 108.2(3)
B5 B3 B8 59.8(2)
B2 B4 B3 59.7(2)
B2 B4 B6 107.6(3)
B3 B4 B6 59.9(2)
B2 B4 B7 107.9(3)
B3 B4 B7 107.7(3)
B6 B4 B7 59.8(2)
B2 B4 B1 60.1(2)
B3 B4 B1 107.9(3)
B6 B4 B1 107.9(3)
B7 B4 B1 60.06(19)
C2 B5 B2 59.36(19)
C2 B5 B10 59.30(19)
B2 B5 B10 108.1(3)
C2 B5 B3 106.1(3)
B2 B5 B3 59.8(2)
B10 B5 B3 108.0(3)
C2 B5 B8 106.1(3)
B2 B5 B8 108.2(3)
B10 B5 B8 59.7(2)
B3 B5 B8 60.4(2)
B3 B6 B7 107.9(3)
B3 B6 B4 59.9(2)
B7 B6 B4 60.1(2)
B3 B6 B9 107.7(3)
B7 B6 B9 59.8(2)
B4 B6 B9 107.8(3)
B3 B6 B8 60.3(3)
B7 B6 B8 107.4(3)
B4 B6 B8 108.0(3)
B9 B6 B8 59.4(2)
C1 B7 B6 106.1(3)
C1 B7 B9 58.90(18)
B6 B7 B9 60.5(2)
C1 B7 B4 105.9(2)
B6 B7 B4 60.1(2)
B9 B7 B4 108.3(3)
C1 B7 B1 58.81(17)
B6 B7 B1 108.4(3)
B9 B7 B1 107.8(2)
B4 B7 B1 60.31(19)
B10 B8 B9 60.0(2)
B10 B8 B5 60.0(2)
B9 B8 B5 107.9(3)
B10 B8 B3 107.7(3)
B9 B8 B3 107.6(3)
B5 B8 B3 59.7(2)
B10 B8 B6 107.9(3)
B9 B8 B6 60.2(2)
B5 B8 B6 107.3(3)
B3 B8 B6 59.3(2)
C1 B9 B10 59.13(18)
C1 B9 B8 106.0(2)
B10 B9 B8 59.8(2)
C1 B9 B7 59.09(18)
B10 B9 B7 107.9(2)
B8 B9 B7 108.2(3)
C1 B9 B6 105.7(2)
B10 B9 B6 108.0(3)
B8 B9 B6 60.4(2)
B7 B9 B6 59.7(2)
C1 B10 C2 58.80(16)
C1 B10 B8 106.1(3)
C2 B10 B8 106.1(3)
C1 B10 B9 58.96(18)
C2 B10 B9 106.3(2)
B8 B10 B9 60.1(2)
C1 B10 B5 105.9(3)
C2 B10 B5 58.69(19)
B8 B10 B5 60.3(2)
B9 B10 B5 108.2(3)
C2 C1 B9 110.1(2)
C2 C1 B10 60.71(17)
B9 C1 B10 61.91(19)
C2 C1 B7 110.0(2)
B9 C1 B7 62.0(2)
B10 C1 B7 112.5(2)
C2 C1 B1 60.52(17)
B9 C1 B1 113.2(2)
B10 C1 B1 112.2(2)
B7 C1 B1 62.42(18)
C2 C1 Si1 119.50(17)
B9 C1 Si1 120.95(19)
B10 C1 Si1 118.5(2)
B7 C1 Si1 120.97(19)
B1 C1 Si1 117.82(19)
C1 C2 B5 109.9(2)
C1 C2 B2 109.7(2)
B5 C2 B2 61.6(2)
C1 C2 B1 60.63(17)
B5 C2 B1 112.9(2)
B2 C2 B1 62.3(2)
C1 C2 B10 60.49(17)
B5 C2 B10 62.0(2)
B2 C2 B10 112.1(2)
B1 C2 B10 112.1(2)
C1 C2 Si2 121.27(18)
B5 C2 Si2 119.6(2)
B2 C2 Si2 120.20(19)
B1 C2 Si2 118.69(19)
B10 C2 Si2 118.8(2)
C4 C3 Si1 117.4(3)
C6 C5 Si1 115.4(3)
C8 C7 Si2 118.0(2)
C10 C9 Si2 117.1(3)
C12 C11 Si1 130.4(2)
C11 C12 C13 119.5(3)
C11 C12 Si2 124.6(2)
C13 C12 Si2 115.85(19)
C14 C13 C18 117.5(3)
C14 C13 C12 121.1(3)
C18 C13 C12 121.3(3)
C13 C14 C15 121.0(3)
C16 C15 C14 120.1(4)
C17 C16 C15 119.6(3)
C16 C17 C18 120.7(3)
C17 C18 C13 121.1(3)

loop_
_geom_bond_atom_site_label_1
_geom_bond_atom_site_label_2
_geom_bond_distance
Si1 C3 1.858(3)
Si1 C11 1.859(3)
Si1 C5 1.867(4)
Si1 C1 1.905(3)
Si2 C7 1.860(3)
Si2 C9 1.872(3)
Si2 C12 1.873(3)
Si2 C2 1.920(3)
B1 C2 1.720(4)
B1 C1 1.722(4)
B1 B2 1.779(5)
B1 B7 1.784(5)
B1 B4 1.788(5)
B2 C2 1.718(4)
B2 B5 1.757(6)
B2 B3 1.760(5)
B2 B4 1.763(5)
B3 B6 1.770(6)
B3 B4 1.771(6)
B3 B5 1.775(6)
B3 B8 1.788(6)
B4 B6 1.776(6)
B4 B7 1.776(5)
B5 C2 1.713(4)
B5 B10 1.770(5)
B5 B8 1.776(5)
B6 B7 1.771(5)
B6 B9 1.784(6)
B6 B8 1.789(6)
B7 C1 1.721(4)
B7 B9 1.771(5)
B8 B10 1.765(6)
B8 B9 1.770(5)
B9 C1 1.717(4)
B9 B10 1.768(5)
B10 C1 1.720(4)
B10 C2 1.724(4)
C1 C2 1.691(4)
C3 C4 1.516(5)
C5 C6 1.514(6)
C7 C8 1.526(4)
C9 C10 1.517(5)
C11 C12 1.355(4)
C12 C13 1.500(4)
C13 C14 1.378(4)
C13 C18 1.394(4)
C14 C15 1.383(5)
C15 C16 1.377(5)
C16 C17 1.355(5)
C17 C18 1.372(5)
